data_4079019
loop_
_publ_author_name
'Li, Wenyi'
'Zhang, Zhongjian'
'Yao, Yingming'
'Zhang, Yong'
'Shen, Qi'

_publ_section_title
;
 Control of Conformations of Piperazidine-Bridged Bis(phenolato) Groups:
 Syntheses and Structures of Bimetallic and Monometallic Lanthanide Amides
 and Their Application in the Polymerization of Lactides
;
_journal_issue 9
_journal_name_full Organometallics
_journal_page_first 3499
_journal_paper_doi 10.1021/om201164t
_journal_volume 31
_journal_year 2012
_chemical_formula_moiety 'C58 H124 N6 O2 Si8 Y2, 2(C6 H14)'
_chemical_formula_sum 'C70 H152 N6 O2 Si8 Y2'
_chemical_formula_weight 1512.52
_chemical_name_systematic
; 
 ? 
;
_space_group_IT_number 2
_symmetry_cell_setting triclinic
_symmetry_Int_Tables_number 2
_symmetry_space_group_name_Hall '-P 1'
_symmetry_space_group_name_H-M 'P -1'
_atom_sites_solution_hydrogens geom
_atom_sites_solution_primary direct
_atom_sites_solution_secondary difmap
_audit_creation_method SHELXL-97
_cell_angle_alpha 67.361(15)
_cell_angle_beta 79.056(17)
_cell_angle_gamma 68.957(14)
_cell_formula_units_Z 1
_cell_length_a 12.0450(19)
_cell_length_b 14.6328(15)
_cell_length_c 15.158(2)
_cell_measurement_reflns_used 10518
_cell_measurement_temperature 223(2)
_cell_measurement_theta_max 27.5
_cell_measurement_theta_min 3.0
_cell_volume 2297.2(6)
_computing_cell_refinement CrystalClear
_computing_data_collection CrystalClear
_computing_data_reduction CrystalStructure
_computing_structure_refinement 'SHELXL-97 (Sheldrick, 1997)'
_computing_structure_solution 'SHELXS-97 (Sheldrick, 1990)'
_diffrn_ambient_temperature 223(2)
_diffrn_detector_area_resol_mean 14.63
_diffrn_measured_fraction_theta_full 0.991
_diffrn_measured_fraction_theta_max 0.991
_diffrn_measurement_device_type 'Rigaku Saturn'
_diffrn_measurement_method \w
_diffrn_radiation_monochromator graphite
_diffrn_radiation_source 'fine-focus sealed tube'
_diffrn_radiation_type MoK\a
_diffrn_radiation_wavelength 0.71075
_diffrn_reflns_av_R_equivalents 0.0693
_diffrn_reflns_av_sigmaI/netI 0.1020
_diffrn_reflns_limit_h_max 14
_diffrn_reflns_limit_h_min -14
_diffrn_reflns_limit_k_max 17
_diffrn_reflns_limit_k_min -17
_diffrn_reflns_limit_l_max 18
_diffrn_reflns_limit_l_min -18
_diffrn_reflns_number 19547
_diffrn_reflns_theta_full 25.50
_diffrn_reflns_theta_max 25.50
_diffrn_reflns_theta_min 3.18
_exptl_absorpt_coefficient_mu 1.400
_exptl_absorpt_correction_T_max 0.505
_exptl_absorpt_correction_T_min 0.248
_exptl_absorpt_correction_type multi-scan
_exptl_absorpt_process_details 'Jacobson, R. (1998) Private communication'
_exptl_crystal_colour colorless
_exptl_crystal_density_diffrn 1.093
_exptl_crystal_density_method 'not measured'
_exptl_crystal_description prism
_exptl_crystal_F_000 820
_exptl_crystal_size_max 1.00
_exptl_crystal_size_mid 0.80
_exptl_crystal_size_min 0.50
_refine_diff_density_max 1.582
_refine_diff_density_min -0.868
_refine_diff_density_rms 0.091
_refine_ls_extinction_method none
_refine_ls_goodness_of_fit_ref 0.998
_refine_ls_hydrogen_treatment constr
_refine_ls_matrix_type full
_refine_ls_number_parameters 381
_refine_ls_number_reflns 8473
_refine_ls_number_restraints 10
_refine_ls_restrained_S_all 0.999
_refine_ls_R_factor_all 0.1074
_refine_ls_R_factor_gt 0.0780
_refine_ls_shift/su_max 0.001
_refine_ls_shift/su_mean 0.000
_refine_ls_structure_factor_coef Fsqd
_refine_ls_weighting_details 'calc w=1/[\s^2^(Fo^2^)+(0.1200P)^2^+0.0000P] where P=(Fo^2^+2Fc^2^)/3'
_refine_ls_weighting_scheme calc
_refine_ls_wR_factor_gt 0.2028
_refine_ls_wR_factor_ref 0.2201
_reflns_number_gt 5276
_reflns_number_total 8473
_reflns_threshold_expression >2sigma(I)
_cod_data_source_file om201164t_si_001.cif
_cod_data_source_block complex7
_cod_database_code 4079019

loop_
_symmetry_equiv_pos_as_xyz
'x, y, z'
'-x, -y, -z'

loop_
_atom_site_label
_atom_site_type_symbol
_atom_site_fract_x
_atom_site_fract_y
_atom_site_fract_z
_atom_site_U_iso_or_equiv
_atom_site_adp_type
_atom_site_occupancy
_atom_site_symmetry_multiplicity
_atom_site_calc_flag
_atom_site_refinement_flags
_atom_site_disorder_assembly
_atom_site_disorder_group
Y1 Y -0.03915(4) 0.27971(4) 0.80415(3) 0.0425(2) Uani 1 1 d . . .
Si1 Si 0.06639(15) 0.47083(12) 0.74083(11) 0.0535(4) Uani 1 1 d . . .
Si2 Si 0.14985(15) 0.31455(13) 0.93271(11) 0.0533(4) Uani 1 1 d . . .
Si3 Si -0.31782(15) 0.41791(13) 0.84461(13) 0.0620(5) Uani 1 1 d . . .
Si4 Si -0.29171(17) 0.34135(16) 0.68250(15) 0.0720(5) Uani 1 1 d . . .
O1 O 0.0751(3) 0.2003(3) 0.7175(2) 0.0467(8) Uani 1 1 d . . .
N1 N -0.0165(3) 0.0915(3) 0.9070(3) 0.0367(9) Uani 1 1 d . . .
N2 N 0.0627(4) 0.3629(3) 0.8380(3) 0.0475(11) Uani 1 1 d . . .
N3 N -0.2327(4) 0.3479(3) 0.7735(3) 0.0514(11) Uani 1 1 d . . .
C1 C 0.1214(4) 0.1058(4) 0.7082(3) 0.0389(11) Uani 1 1 d . . .
C2 C 0.2205(5) 0.0828(4) 0.6448(3) 0.0415(12) Uani 1 1 d . . .
C3 C 0.2617(5) -0.0186(4) 0.6411(3) 0.0452(12) Uani 1 1 d . . .
H3 H 0.3277 -0.0350 0.5991 0.054 Uiso 1 1 calc R . .
C4 C 0.2106(5) -0.0961(4) 0.6960(4) 0.0459(12) Uani 1 1 d . . .
C5 C 0.1144(5) -0.0691(4) 0.7582(3) 0.0439(12) Uani 1 1 d . . .
H5 H 0.0781 -0.1198 0.7965 0.053 Uiso 1 1 calc R . .
C6 C 0.0697(4) 0.0283(4) 0.7661(3) 0.0398(11) Uani 1 1 d . . .
C7 C -0.0363(4) 0.0541(4) 0.8325(3) 0.0402(11) Uani 1 1 d . . .
H7A H -0.0613 -0.0082 0.8657 0.048 Uiso 1 1 calc R . .
H7B H -0.1019 0.1083 0.7942 0.048 Uiso 1 1 calc R . .
C8 C -0.1103(4) 0.0819(4) 0.9863(3) 0.0392(11) Uani 1 1 d . . .
H8A H -0.1884 0.1153 0.9588 0.047 Uiso 1 1 calc R . .
H8B H -0.1063 0.1200 1.0259 0.047 Uiso 1 1 calc R . .
C9 C -0.1008(4) -0.0308(4) 1.0509(3) 0.0395(11) Uani 1 1 d . . .
H9A H -0.1631 -0.0295 1.1028 0.047 Uiso 1 1 calc R . .
H9B H -0.1157 -0.0663 1.0133 0.047 Uiso 1 1 calc R . .
C10 C 0.2784(5) 0.1660(4) 0.5816(4) 0.0541(14) Uani 1 1 d . . .
C11 C 0.3874(6) 0.1211(5) 0.5214(5) 0.0716(18) Uani 1 1 d . . .
H11A H 0.3627 0.0956 0.4805 0.107 Uiso 1 1 calc R . .
H11B H 0.4460 0.0642 0.5637 0.107 Uiso 1 1 calc R . .
H11C H 0.4223 0.1754 0.4822 0.107 Uiso 1 1 calc R . .
C12 C 0.3236(6) 0.2052(5) 0.6428(5) 0.0668(17) Uani 1 1 d . . .
H12A H 0.3743 0.2462 0.6033 0.100 Uiso 1 1 calc R . .
H12B H 0.3689 0.1462 0.6933 0.100 Uiso 1 1 calc R . .
H12C H 0.2565 0.2481 0.6709 0.100 Uiso 1 1 calc R . .
C13 C 0.1905(6) 0.2539(5) 0.5112(4) 0.0701(18) Uani 1 1 d . . .
H13A H 0.1693 0.2268 0.4698 0.105 Uiso 1 1 calc R . .
H13B H 0.2266 0.3075 0.4727 0.105 Uiso 1 1 calc R . .
H13C H 0.1193 0.2837 0.5462 0.105 Uiso 1 1 calc R . .
C14 C 0.2548(9) -0.2039(6) 0.6877(6) 0.1015(15) Uani 1 1 d . . .
C15 C 0.2708(8) -0.2896(5) 0.7798(6) 0.1015(15) Uani 1 1 d . . .
H15A H 0.3103 -0.3554 0.7691 0.152 Uiso 1 1 calc R . .
H15B H 0.1936 -0.2897 0.8130 0.152 Uiso 1 1 calc R . .
H15C H 0.3191 -0.2805 0.8183 0.152 Uiso 1 1 calc R . .
C16 C 0.3620(8) -0.2205(6) 0.6195(6) 0.1015(15) Uani 1 1 d . . .
H16A H 0.4281 -0.2140 0.6419 0.152 Uiso 1 1 calc R . .
H16B H 0.3436 -0.1686 0.5564 0.152 Uiso 1 1 calc R . .
H16C H 0.3835 -0.2897 0.6161 0.152 Uiso 1 1 calc R . .
C17 C 0.1524(8) -0.2142(6) 0.6429(6) 0.1015(15) Uani 1 1 d . . .
H17A H 0.1712 -0.2860 0.6471 0.152 Uiso 1 1 calc R . .
H17B H 0.1466 -0.1691 0.5762 0.152 Uiso 1 1 calc R . .
H17C H 0.0770 -0.1939 0.6779 0.152 Uiso 1 1 calc R . .
C18 C -0.0097(6) 0.4720(4) 0.6431(4) 0.0640(17) Uani 1 1 d . . .
H18A H 0.0265 0.4062 0.6320 0.096 Uiso 1 1 calc R . .
H18B H -0.0012 0.5287 0.5847 0.096 Uiso 1 1 calc R . .
H18C H -0.0936 0.4819 0.6619 0.096 Uiso 1 1 calc R . .
C19 C -0.0185(7) 0.5965(5) 0.7637(5) 0.0743(19) Uani 1 1 d . . .
H19A H -0.1005 0.5988 0.7839 0.111 Uiso 1 1 calc R . .
H19B H -0.0164 0.6552 0.7055 0.111 Uiso 1 1 calc R . .
H19C H 0.0178 0.6003 0.8136 0.111 Uiso 1 1 calc R . .
C20 C 0.2213(6) 0.4740(5) 0.6911(5) 0.0752(19) Uani 1 1 d . . .
H20A H 0.2614 0.4800 0.7374 0.113 Uiso 1 1 calc R . .
H20B H 0.2165 0.5334 0.6322 0.113 Uiso 1 1 calc R . .
H20C H 0.2658 0.4102 0.6780 0.113 Uiso 1 1 calc R . .
C21 C 0.0692(6) 0.2492(5) 1.0444(4) 0.0634(16) Uani 1 1 d . . .
H21A H 0.0045 0.3017 1.0638 0.095 Uiso 1 1 calc R . .
H21B H 0.1241 0.2087 1.0951 0.095 Uiso 1 1 calc R . .
H21C H 0.0372 0.2035 1.0320 0.095 Uiso 1 1 calc R . .
C22 C 0.1849(7) 0.4161(5) 0.9586(5) 0.077(2) Uani 1 1 d . . .
H22A H 0.2361 0.4464 0.9066 0.115 Uiso 1 1 calc R . .
H22B H 0.2254 0.3842 1.0178 0.115 Uiso 1 1 calc R . .
H22C H 0.1116 0.4703 0.9648 0.115 Uiso 1 1 calc R . .
C23 C 0.2955(6) 0.2153(6) 0.9144(5) 0.081(2) Uani 1 1 d . . .
H23A H 0.2797 0.1586 0.9062 0.122 Uiso 1 1 calc R . .
H23B H 0.3421 0.1881 0.9698 0.122 Uiso 1 1 calc R . .
H23C H 0.3394 0.2482 0.8578 0.122 Uiso 1 1 calc R . .
C24 C -0.2326(6) 0.3776(6) 0.9507(5) 0.0747(19) Uani 1 1 d . . .
H24A H -0.2185 0.3037 0.9860 0.112 Uiso 1 1 calc R . .
H24B H -0.2778 0.4171 0.9918 0.112 Uiso 1 1 calc R . .
H24C H -0.1568 0.3909 0.9299 0.112 Uiso 1 1 calc R . .
C25 C -0.4668(7) 0.3977(8) 0.8887(7) 0.110(3) Uani 1 1 d . . .
H25A H -0.5142 0.4206 0.8346 0.165 Uiso 1 1 calc R . .
H25B H -0.5077 0.4379 0.9302 0.165 Uiso 1 1 calc R . .
H25C H -0.4555 0.3243 0.9243 0.165 Uiso 1 1 calc R . .
C26 C -0.3480(8) 0.5609(5) 0.7860(6) 0.106(3) Uani 1 1 d . . .
H26A H -0.2747 0.5773 0.7783 0.159 Uiso 1 1 calc R . .
H26B H -0.4064 0.5965 0.8254 0.159 Uiso 1 1 calc R . .
H26C H -0.3785 0.5835 0.7237 0.159 Uiso 1 1 calc R . .
C27 C -0.3812(8) 0.2479(8) 0.7293(7) 0.121(4) Uani 1 1 d . . .
H27A H -0.3306 0.1789 0.7643 0.182 Uiso 1 1 calc R . .
H27B H -0.4121 0.2452 0.6761 0.182 Uiso 1 1 calc R . .
H27C H -0.4470 0.2716 0.7716 0.182 Uiso 1 1 calc R . .
C28 C -0.1716(7) 0.2946(6) 0.5961(5) 0.082(2) Uani 1 1 d . . .
H28A H -0.1346 0.3482 0.5602 0.123 Uiso 1 1 calc R . .
H28B H -0.2063 0.2799 0.5523 0.123 Uiso 1 1 calc R . .
H28C H -0.1121 0.2316 0.6313 0.123 Uiso 1 1 calc R . .
C29 C -0.3928(10) 0.4723(7) 0.6100(7) 0.131(4) Uani 1 1 d . . .
H29A H -0.4500 0.5039 0.6528 0.197 Uiso 1 1 calc R . .
H29B H -0.4347 0.4628 0.5671 0.197 Uiso 1 1 calc R . .
H29C H -0.3454 0.5175 0.5728 0.197 Uiso 1 1 calc R . .
C30 C 0.414(3) 0.885(2) 0.880(2) 0.165(3) Uiso 0.50 1 d PD A 1
C30' C 0.430(3) 0.915(2) 0.891(2) 0.165(3) Uiso 0.50 1 d PD B 2
C31 C 0.523(3) 0.882(2) 0.805(2) 0.165(3) Uiso 0.50 1 d PD A 1
C31' C 0.521(2) 0.843(2) 0.843(2) 0.165(3) Uiso 0.50 1 d PD B 2
C32 C 0.615(3) 0.935(3) 0.794(2) 0.165(3) Uiso 0.50 1 d PD A 1
C32' C 0.607(3) 0.901(2) 0.787(2) 0.165(3) Uiso 0.50 1 d PD B 2
C33 C 0.691(2) 0.939(2) 0.704(2) 0.165(3) Uiso 0.50 1 d PD A 1
C33' C 0.716(2) 0.875(2) 0.726(2) 0.165(3) Uiso 0.50 1 d PD B 2
C34 C 0.805(3) 0.960(2) 0.7063(19) 0.165(3) Uiso 0.50 1 d PD A 1
C34' C 0.777(3) 0.957(3) 0.676(2) 0.165(3) Uiso 0.50 1 d PD B 2
C35 C 0.833(3) 1.020(2) 0.6070(19) 0.165(3) Uiso 0.50 1 d PD A 1
C35' C 0.883(2) 0.959(2) 0.608(2) 0.165(3) Uiso 0.50 1 d PD B 2

loop_
_atom_site_aniso_label
_atom_site_aniso_U_11
_atom_site_aniso_U_22
_atom_site_aniso_U_33
_atom_site_aniso_U_23
_atom_site_aniso_U_13
_atom_site_aniso_U_12
Y1 0.0417(3) 0.0382(3) 0.0478(3) -0.0170(2) -0.0008(2) -0.0116(2)
Si1 0.0624(11) 0.0458(8) 0.0555(9) -0.0204(7) 0.0081(8) -0.0235(8)
Si2 0.0550(10) 0.0600(9) 0.0546(9) -0.0232(8) 0.0000(8) -0.0271(8)
Si3 0.0462(10) 0.0558(10) 0.0782(12) -0.0304(9) -0.0005(9) -0.0034(8)
Si4 0.0555(12) 0.0804(12) 0.0855(13) -0.0382(11) -0.0212(10) -0.0087(10)
O1 0.053(2) 0.0390(18) 0.0460(19) -0.0161(16) 0.0082(17) -0.0166(17)
N1 0.032(2) 0.038(2) 0.037(2) -0.0136(18) 0.0032(17) -0.0090(18)
N2 0.052(3) 0.046(2) 0.051(2) -0.021(2) 0.003(2) -0.022(2)
N3 0.040(3) 0.052(3) 0.058(3) -0.019(2) -0.009(2) -0.006(2)
C1 0.043(3) 0.041(3) 0.037(2) -0.018(2) -0.001(2) -0.014(2)
C2 0.044(3) 0.042(3) 0.036(3) -0.012(2) 0.006(2) -0.016(2)
C3 0.049(3) 0.048(3) 0.036(3) -0.016(2) 0.008(2) -0.015(3)
C4 0.048(3) 0.040(3) 0.049(3) -0.019(2) 0.005(2) -0.013(3)
C5 0.046(3) 0.044(3) 0.043(3) -0.013(2) 0.006(2) -0.022(3)
C6 0.042(3) 0.042(3) 0.037(2) -0.018(2) 0.003(2) -0.013(2)
C7 0.042(3) 0.044(3) 0.036(2) -0.017(2) 0.004(2) -0.015(2)
C8 0.031(3) 0.046(3) 0.041(3) -0.021(2) 0.009(2) -0.012(2)
C9 0.037(3) 0.045(3) 0.040(3) -0.019(2) 0.006(2) -0.015(2)
C10 0.065(4) 0.042(3) 0.052(3) -0.015(3) 0.015(3) -0.024(3)
C11 0.065(4) 0.061(4) 0.074(4) -0.022(3) 0.034(3) -0.024(3)
C12 0.058(4) 0.062(4) 0.091(5) -0.035(4) 0.015(3) -0.032(3)
C13 0.079(5) 0.057(4) 0.050(3) -0.007(3) 0.016(3) -0.015(3)
C14 0.135(4) 0.066(2) 0.108(3) -0.048(2) 0.044(3) -0.044(3)
C15 0.135(4) 0.066(2) 0.108(3) -0.048(2) 0.044(3) -0.044(3)
C16 0.135(4) 0.066(2) 0.108(3) -0.048(2) 0.044(3) -0.044(3)
C17 0.135(4) 0.066(2) 0.108(3) -0.048(2) 0.044(3) -0.044(3)
C18 0.092(5) 0.046(3) 0.048(3) -0.007(3) -0.006(3) -0.024(3)
C19 0.091(5) 0.055(4) 0.077(4) -0.028(3) 0.013(4) -0.027(4)
C20 0.081(5) 0.073(4) 0.080(4) -0.030(4) 0.020(4) -0.042(4)
C21 0.075(5) 0.066(4) 0.054(3) -0.015(3) -0.006(3) -0.031(3)
C22 0.096(6) 0.090(5) 0.069(4) -0.033(4) -0.001(4) -0.053(4)
C23 0.063(5) 0.094(5) 0.083(5) -0.032(4) -0.001(4) -0.022(4)
C24 0.071(5) 0.080(4) 0.079(4) -0.043(4) 0.000(4) -0.017(4)
C25 0.066(5) 0.141(8) 0.135(8) -0.072(7) 0.017(5) -0.034(5)
C26 0.117(7) 0.056(4) 0.124(7) -0.033(5) -0.018(6) 0.005(5)
C27 0.088(6) 0.168(9) 0.170(9) -0.107(8) 0.009(6) -0.066(6)
C28 0.093(6) 0.104(5) 0.064(4) -0.040(4) -0.012(4) -0.033(5)
C29 0.153(10) 0.104(7) 0.115(7) -0.040(6) -0.077(7) 0.022(6)

loop_
_atom_type_symbol
_atom_type_description
_atom_type_scat_dispersion_real
_atom_type_scat_dispersion_imag
_atom_type_scat_source
C C 0.0033 0.0016 'International Tables Vol C Tables 4.2.6.8 and 6.1.1.4'
H H 0.0000 0.0000 'International Tables Vol C Tables 4.2.6.8 and 6.1.1.4'
N N 0.0061 0.0033 'International Tables Vol C Tables 4.2.6.8 and 6.1.1.4'
O O 0.0106 0.0060 'International Tables Vol C Tables 4.2.6.8 and 6.1.1.4'
Y Y -2.7962 3.5667 'International Tables Vol C Tables 4.2.6.8 and 6.1.1.4'
Si Si 0.0817 0.0704 'International Tables Vol C Tables 4.2.6.8 and 6.1.1.4'

loop_
_geom_angle_atom_site_label_1
_geom_angle_atom_site_label_2
_geom_angle_atom_site_label_3
_geom_angle
_geom_angle_site_symmetry_1
O1 Y1 N3 117.22(15) .
O1 Y1 N2 106.54(15) .
N3 Y1 N2 124.04(16) .
O1 Y1 N1 78.05(12) .
N3 Y1 N1 103.52(15) .
N2 Y1 N1 118.76(14) .
O1 Y1 Si1 98.08(10) .
N3 Y1 Si1 107.48(12) .
N2 Y1 Si1 30.06(11) .
N1 Y1 Si1 146.64(9) .
O1 Y1 Si3 145.39(11) .
N3 Y1 Si3 28.25(12) .
N2 Y1 Si3 100.94(12) .
N1 Y1 Si3 106.66(10) .
Si1 Y1 Si3 95.23(5) .
N2 Si1 C18 107.9(2) .
N2 Si1 C20 114.1(3) .
C18 Si1 C20 106.8(3) .
N2 Si1 C19 113.0(3) .
C18 Si1 C19 106.0(3) .
C20 Si1 C19 108.5(3) .
N2 Si1 Y1 41.35(14) .
C18 Si1 Y1 66.63(18) .
C20 Si1 Y1 128.4(2) .
C19 Si1 Y1 122.8(2) .
N2 Si2 C22 114.3(3) .
N2 Si2 C21 109.2(2) .
C22 Si2 C21 105.6(3) .
N2 Si2 C23 111.4(3) .
C22 Si2 C23 107.8(3) .
C21 Si2 C23 108.3(3) .
N3 Si3 C26 113.6(3) .
N3 Si3 C24 107.5(3) .
C26 Si3 C24 106.4(4) .
N3 Si3 C25 114.8(3) .
C26 Si3 C25 106.2(4) .
C24 Si3 C25 107.9(4) .
N3 Si3 Y1 38.27(14) .
C26 Si3 Y1 113.4(3) .
C24 Si3 Y1 71.2(2) .
C25 Si3 Y1 139.0(3) .
N3 Si4 C28 111.4(3) .
N3 Si4 C27 111.6(3) .
C28 Si4 C27 106.9(4) .
N3 Si4 C29 112.5(3) .
C28 Si4 C29 106.6(4) .
C27 Si4 C29 107.5(5) .
C1 O1 Y1 143.0(3) .
C9 N1 C8 107.8(4) 2_557
C9 N1 C7 112.3(4) 2_557
C8 N1 C7 110.2(4) .
C9 N1 Y1 115.0(3) 2_557
C8 N1 Y1 112.3(3) .
C7 N1 Y1 99.1(3) .
Si1 N2 Si2 123.6(2) .
Si1 N2 Y1 108.6(2) .
Si2 N2 Y1 126.4(2) .
Si3 N3 Si4 121.7(3) .
Si3 N3 Y1 113.5(2) .
Si4 N3 Y1 124.7(2) .
O1 C1 C6 117.8(4) .
O1 C1 C2 121.9(4) .
C6 C1 C2 120.2(4) .
C3 C2 C1 117.1(4) .
C3 C2 C10 121.9(4) .
C1 C2 C10 121.0(4) .
C4 C3 C2 123.9(5) .
C4 C3 H3 118.1 .
C2 C3 H3 118.1 .
C5 C4 C3 116.3(5) .
C5 C4 C14 121.2(5) .
C3 C4 C14 122.5(5) .
C6 C5 C4 123.1(5) .
C6 C5 H5 118.5 .
C4 C5 H5 118.5 .
C5 C6 C1 119.4(4) .
C5 C6 C7 120.9(4) .
C1 C6 C7 119.7(4) .
C6 C7 N1 115.2(4) .
C6 C7 H7A 108.5 .
N1 C7 H7A 108.5 .
C6 C7 H7B 108.5 .
N1 C7 H7B 108.5 .
H7A C7 H7B 107.5 .
N1 C8 C9 114.4(4) .
N1 C8 H8A 108.7 .
C9 C8 H8A 108.7 .
N1 C8 H8B 108.7 .
C9 C8 H8B 108.7 .
H8A C8 H8B 107.6 .
N1 C9 C8 113.7(4) 2_557
N1 C9 H9A 108.8 2_557
C8 C9 H9A 108.8 .
N1 C9 H9B 108.8 2_557
C8 C9 H9B 108.8 .
H9A C9 H9B 107.7 .
C13 C10 C12 112.0(5) .
C13 C10 C2 109.8(5) .
C12 C10 C2 110.5(4) .
C13 C10 C11 106.7(5) .
C12 C10 C11 106.4(5) .
C2 C10 C11 111.3(4) .
C10 C11 H11A 109.5 .
C10 C11 H11B 109.5 .
H11A C11 H11B 109.5 .
C10 C11 H11C 109.5 .
H11A C11 H11C 109.5 .
H11B C11 H11C 109.5 .
C10 C12 H12A 109.5 .
C10 C12 H12B 109.5 .
H12A C12 H12B 109.5 .
C10 C12 H12C 109.5 .
H12A C12 H12C 109.5 .
H12B C12 H12C 109.5 .
C10 C13 H13A 109.5 .
C10 C13 H13B 109.5 .
H13A C13 H13B 109.5 .
C10 C13 H13C 109.5 .
H13A C13 H13C 109.5 .
H13B C13 H13C 109.5 .
C15 C14 C16 111.8(8) .
C15 C14 C4 114.1(6) .
C16 C14 C4 114.0(6) .
C15 C14 C17 103.8(7) .
C16 C14 C17 104.9(7) .
C4 C14 C17 107.2(7) .
C14 C15 H15A 109.5 .
C14 C15 H15B 109.5 .
H15A C15 H15B 109.5 .
C14 C15 H15C 109.5 .
H15A C15 H15C 109.5 .
H15B C15 H15C 109.5 .
C14 C16 H16A 109.5 .
C14 C16 H16B 109.5 .
H16A C16 H16B 109.5 .
C14 C16 H16C 109.5 .
H16A C16 H16C 109.5 .
H16B C16 H16C 109.5 .
C14 C17 H17A 109.5 .
C14 C17 H17B 109.5 .
H17A C17 H17B 109.5 .
C14 C17 H17C 109.5 .
H17A C17 H17C 109.5 .
H17B C17 H17C 109.5 .
Si1 C18 H18A 109.5 .
Si1 C18 H18B 109.5 .
H18A C18 H18B 109.5 .
Si1 C18 H18C 109.5 .
H18A C18 H18C 109.5 .
H18B C18 H18C 109.5 .
Si1 C19 H19A 109.5 .
Si1 C19 H19B 109.5 .
H19A C19 H19B 109.5 .
Si1 C19 H19C 109.5 .
H19A C19 H19C 109.5 .
H19B C19 H19C 109.5 .
Si1 C20 H20A 109.5 .
Si1 C20 H20B 109.5 .
H20A C20 H20B 109.5 .
Si1 C20 H20C 109.5 .
H20A C20 H20C 109.5 .
H20B C20 H20C 109.5 .
Si2 C21 H21A 109.5 .
Si2 C21 H21B 109.5 .
H21A C21 H21B 109.5 .
Si2 C21 H21C 109.5 .
H21A C21 H21C 109.5 .
H21B C21 H21C 109.5 .
Si2 C22 H22A 109.5 .
Si2 C22 H22B 109.5 .
H22A C22 H22B 109.5 .
Si2 C22 H22C 109.5 .
H22A C22 H22C 109.5 .
H22B C22 H22C 109.5 .
Si2 C23 H23A 109.5 .
Si2 C23 H23B 109.5 .
H23A C23 H23B 109.5 .
Si2 C23 H23C 109.5 .
H23A C23 H23C 109.5 .
H23B C23 H23C 109.5 .
Si3 C24 H24A 109.5 .
Si3 C24 H24B 109.5 .
H24A C24 H24B 109.5 .
Si3 C24 H24C 109.5 .
H24A C24 H24C 109.5 .
H24B C24 H24C 109.5 .
Si3 C25 H25A 109.5 .
Si3 C25 H25B 109.5 .
H25A C25 H25B 109.5 .
Si3 C25 H25C 109.5 .
H25A C25 H25C 109.5 .
H25B C25 H25C 109.5 .
Si3 C26 H26A 109.5 .
Si3 C26 H26B 109.5 .
H26A C26 H26B 109.5 .
Si3 C26 H26C 109.5 .
H26A C26 H26C 109.5 .
H26B C26 H26C 109.5 .
Si4 C27 H27A 109.5 .
Si4 C27 H27B 109.5 .
H27A C27 H27B 109.5 .
Si4 C27 H27C 109.5 .
H27A C27 H27C 109.5 .
H27B C27 H27C 109.5 .
Si4 C28 H28A 109.5 .
Si4 C28 H28B 109.5 .
H28A C28 H28B 109.5 .
Si4 C28 H28C 109.5 .
H28A C28 H28C 109.5 .
H28B C28 H28C 109.5 .
Si4 C29 H29A 109.5 .
Si4 C29 H29B 109.5 .
H29A C29 H29B 109.5 .
Si4 C29 H29C 109.5 .
H29A C29 H29C 109.5 .
H29B C29 H29C 109.5 .
C32 C31 C30 124(2) .
C32' C31' C30' 105(2) .
C33 C32 C31 112(2) .
C33' C32' C31' 132(3) .
C32 C33 C34 112(2) .
C32' C33' C34' 118(2) .
C35 C34 C33 105(2) .
C35' C34' C33' 133(3) .

loop_
_geom_bond_atom_site_label_1
_geom_bond_atom_site_label_2
_geom_bond_distance
_geom_bond_site_symmetry_2
Y1 O1 2.076(3) .
Y1 N3 2.243(4) .
Y1 N2 2.246(4) .
Y1 N1 2.531(4) .
Y1 Si1 3.2221(16) .
Y1 Si3 3.3212(19) .
Si1 N2 1.703(4) .
Si1 C18 1.876(6) .
Si1 C20 1.885(7) .
Si1 C19 1.886(6) .
Si2 N2 1.709(4) .
Si2 C22 1.872(6) .
Si2 C21 1.876(6) .
Si2 C23 1.886(7) .
Si3 N3 1.714(5) .
Si3 C26 1.855(7) .
Si3 C24 1.858(7) .
Si3 C25 1.878(8) .
Si4 N3 1.715(5) .
Si4 C28 1.880(7) .
Si4 C27 1.886(8) .
Si4 C29 1.890(8) .
O1 C1 1.345(5) .
N1 C9 1.482(6) 2_557
N1 C8 1.487(6) .
N1 C7 1.518(6) .
C1 C6 1.406(7) .
C1 C2 1.409(7) .
C2 C3 1.405(7) .
C2 C10 1.531(7) .
C3 C4 1.392(7) .
C3 H3 0.9400 .
C4 C5 1.389(7) .
C4 C14 1.521(8) .
C5 C6 1.376(7) .
C5 H5 0.9400 .
C6 C7 1.498(7) .
C7 H7A 0.9800 .
C7 H7B 0.9800 .
C8 C9 1.534(7) .
C8 H8A 0.9800 .
C8 H8B 0.9800 .
C9 N1 1.482(6) 2_557
C9 H9A 0.9800 .
C9 H9B 0.9800 .
C10 C13 1.519(8) .
C10 C12 1.522(8) .
C10 C11 1.541(8) .
C11 H11A 0.9700 .
C11 H11B 0.9700 .
C11 H11C 0.9700 .
C12 H12A 0.9700 .
C12 H12B 0.9700 .
C12 H12C 0.9700 .
C13 H13A 0.9700 .
C13 H13B 0.9700 .
C13 H13C 0.9700 .
C14 C15 1.462(11) .
C14 C16 1.502(11) .
C14 C17 1.594(12) .
C15 H15A 0.9700 .
C15 H15B 0.9700 .
C15 H15C 0.9700 .
C16 H16A 0.9700 .
C16 H16B 0.9700 .
C16 H16C 0.9700 .
C17 H17A 0.9700 .
C17 H17B 0.9700 .
C17 H17C 0.9700 .
C18 H18A 0.9700 .
C18 H18B 0.9700 .
C18 H18C 0.9700 .
C19 H19A 0.9700 .
C19 H19B 0.9700 .
C19 H19C 0.9700 .
C20 H20A 0.9700 .
C20 H20B 0.9700 .
C20 H20C 0.9700 .
C21 H21A 0.9700 .
C21 H21B 0.9700 .
C21 H21C 0.9700 .
C22 H22A 0.9700 .
C22 H22B 0.9700 .
C22 H22C 0.9700 .
C23 H23A 0.9700 .
C23 H23B 0.9700 .
C23 H23C 0.9700 .
C24 H24A 0.9700 .
C24 H24B 0.9700 .
C24 H24C 0.9700 .
C25 H25A 0.9700 .
C25 H25B 0.9700 .
C25 H25C 0.9700 .
C26 H26A 0.9700 .
C26 H26B 0.9700 .
C26 H26C 0.9700 .
C27 H27A 0.9700 .
C27 H27B 0.9700 .
C27 H27C 0.9700 .
C28 H28A 0.9700 .
C28 H28B 0.9700 .
C28 H28C 0.9700 .
C29 H29A 0.9700 .
C29 H29B 0.9700 .
C29 H29C 0.9700 .
C30 C31 1.567(18) .
C30' C31' 1.516(18) .
C31 C32 1.517(18) .
C31' C32' 1.503(18) .
C32 C33 1.487(18) .
C32' C33' 1.473(18) .
C33 C34 1.526(18) .
C33' C34' 1.514(18) .
C34 C35 1.465(18) .
C34' C35' 1.481(18) .
